data_4334991
loop_
_publ_author_name
'Keith Searles'
'Atanu K. Das'
'Ren\'e W. Buell'
'Maren Pink'
'Chun-Hsing Chen'
'Kuntal Pal'
'David Gene Morgan'
'Daniel J. Mindiola'
'Kenneth G. Caulton'

_publ_section_title
;
 Correction to 2,2'-Pyridylpyrrolide Ligand Redistribution Following
 Reduction
;
_journal_name_full 'Inorganic Chemistry'
_journal_page_first 6231
_journal_page_last 6231
_journal_paper_doi 10.1021/ic401081m
_journal_volume 52
_journal_year 2013
_chemical_formula_moiety 'C40 H23 Co F18 K N6, 0.5 C7 H8'
_chemical_formula_sum 'C43.5 H27 Co F18 K N6'
_chemical_formula_weight 1073.74
_chemical_name_systematic
; 
 ? 
;
_space_group_IT_number 2
_symmetry_cell_setting triclinic
_symmetry_space_group_name_Hall '-P 1'
_symmetry_space_group_name_H-M 'P -1'
_atom_sites_solution_hydrogens geom
_atom_sites_solution_primary direct
_atom_sites_solution_secondary difmap
_audit_creation_method SHELXL-97
_cell_angle_alpha 104.836(4)
_cell_angle_beta 93.786(4)
_cell_angle_gamma 104.228(5)
_cell_formula_units_Z 2
_cell_length_a 10.375(3)
_cell_length_b 12.143(3)
_cell_length_c 18.907(5)
_cell_measurement_reflns_used 2616
_cell_measurement_temperature 150(2)
_cell_measurement_theta_max 23.39
_cell_measurement_theta_min 2.25
_cell_volume 2210.7(10)
_computing_cell_refinement 'APEX II v2010.11.3 (Bruker, 2010)'
_computing_data_collection 'APEX II v2010.11.3 (Bruker, 2010)'
_computing_data_reduction 'APEX II v2010.11.3 (Bruker, 2010)'
_computing_molecular_graphics 'SHELXTL (Bruker, 2010)'
_computing_publication_material 'SHELXTL (Bruker, 2010)'
_computing_structure_refinement 'SHELXL-97 (Sheldrick, 2010)'
_computing_structure_solution 'SIR-2004 (Burla et al., 2005)'
_diffrn_ambient_temperature 150(2)
_diffrn_detector 'CCD area detector'
_diffrn_detector_area_resol_mean 83.33
_diffrn_detector_type 'Bruker APEXII'
_diffrn_measured_fraction_theta_full 0.930
_diffrn_measured_fraction_theta_max 0.930
_diffrn_measurement_details '0.50 degree frames measured for 60 seconds each'
_diffrn_measurement_device 'APEX Kappa Duo'
_diffrn_measurement_device_type Kappa
_diffrn_measurement_method 'omega and phi scans'
_diffrn_radiation_monochromator graphite
_diffrn_radiation_source 'fine-focus sealed tube'
_diffrn_radiation_type MoK\a
_diffrn_radiation_wavelength 0.71073
_diffrn_reflns_av_R_equivalents 0.0558
_diffrn_reflns_av_sigmaI/netI 0.0800
_diffrn_reflns_limit_h_max 12
_diffrn_reflns_limit_h_min -12
_diffrn_reflns_limit_k_max 15
_diffrn_reflns_limit_k_min -15
_diffrn_reflns_limit_l_max 23
_diffrn_reflns_limit_l_min -23
_diffrn_reflns_number 26038
_diffrn_reflns_theta_full 26.32
_diffrn_reflns_theta_max 26.32
_diffrn_reflns_theta_min 1.80
_exptl_absorpt_coefficient_mu 0.599
_exptl_absorpt_correction_T_max 0.9823
_exptl_absorpt_correction_T_min 0.8647
_exptl_absorpt_correction_type multi-scan
_exptl_absorpt_process_details 'SADABS, R. Blessing; 1995'
_exptl_crystal_colour colourless
_exptl_crystal_density_diffrn 1.613
_exptl_crystal_description flat
_exptl_crystal_F_000 1076
_exptl_crystal_size_max 0.25
_exptl_crystal_size_mid 0.12
_exptl_crystal_size_min 0.03
_refine_diff_density_max 1.116
_refine_diff_density_min -0.400
_refine_diff_density_rms 0.076
_refine_ls_extinction_method none
_refine_ls_goodness_of_fit_ref 1.028
_refine_ls_hydrogen_treatment constr
_refine_ls_matrix_type full
_refine_ls_number_parameters 646
_refine_ls_number_reflns 8361
_refine_ls_number_restraints 93
_refine_ls_restrained_S_all 1.031
_refine_ls_R_factor_all 0.1315
_refine_ls_R_factor_gt 0.0641
_refine_ls_shift/su_max 0.001
_refine_ls_shift/su_mean 0.000
_refine_ls_structure_factor_coef Fsqd
_refine_ls_weighting_details 'calc w=1/[\s^2^(Fo^2^)+(0.0727P)^2^+3.5559P] where P=(Fo^2^+2Fc^2^)/3'
_refine_ls_weighting_scheme calc
_refine_ls_wR_factor_gt 0.1482
_refine_ls_wR_factor_ref 0.1818
_reflns_number_gt 4752
_reflns_number_total 8361
_reflns_threshold_expression >2sigma(I)
_cod_data_source_file ic401081m_si_004.cif
_cod_data_source_block 11060
_cod_original_cell_volume 2210.8(11)
_cod_original_formula_sum 'C43.50 H27 Co F18 K N6'
_cod_database_code 4334991

loop_
_symmetry_equiv_pos_as_xyz
'x, y, z'
'-x, -y, -z'

loop_
_atom_site_label
_atom_site_type_symbol
_atom_site_fract_x
_atom_site_fract_y
_atom_site_fract_z
_atom_site_U_iso_or_equiv
_atom_site_adp_type
_atom_site_occupancy
_atom_site_symmetry_multiplicity
_atom_site_calc_flag
_atom_site_refinement_flags
_atom_site_disorder_assembly
_atom_site_disorder_group
Co1 Co 0.85404(7) 0.62543(5) 0.70463(3) 0.0358(2) Uani 1 1 d . . .
K1 K 0.85328(14) 0.31592(10) 0.76102(7) 0.0495(3) Uani 1 1 d . . .
F4 F 0.4409(4) 0.7729(3) 0.74784(19) 0.0694(10) Uani 1 1 d . . .
F5 F 0.4836(4) 0.6081(3) 0.70074(19) 0.0679(10) Uani 1 1 d . . .
F6 F 0.5930(4) 0.7211(3) 0.80460(18) 0.0712(10) Uani 1 1 d . . .
F7 F 0.4764(4) 0.1440(3) 0.6167(2) 0.0824(12) Uani 1 1 d . . .
F8 F 0.3248(4) 0.2305(3) 0.6424(2) 0.0885(13) Uani 1 1 d . . .
F9 F 0.3984(5) 0.1485(4) 0.7188(3) 0.1082(17) Uani 1 1 d . . .
F10 F 0.6741(4) 0.4983(3) 0.93137(17) 0.0676(10) Uani 1 1 d . . .
F11 F 0.7470(4) 0.6561(3) 0.89716(16) 0.0631(10) Uani 1 1 d . . .
F12 F 0.8661(4) 0.5336(3) 0.89158(16) 0.0547(8) Uani 1 1 d . . .
F13 F 1.3775(3) 0.6187(3) 0.87209(19) 0.0690(10) Uani 1 1 d . . .
F14 F 1.2149(3) 0.5411(3) 0.92296(15) 0.0522(8) Uani 1 1 d . . .
F15 F 1.3116(4) 0.4290(3) 0.85105(19) 0.0657(9) Uani 1 1 d . . .
F16 F 1.0631(4) 0.2936(3) 0.58018(17) 0.0611(9) Uani 1 1 d . . .
F17 F 0.8633(3) 0.3068(2) 0.60179(15) 0.0477(8) Uani 1 1 d . . .
F18 F 0.9916(4) 0.4357(3) 0.55873(15) 0.0565(9) Uani 1 1 d . . .
N1 N 1.0001(5) 0.7375(4) 0.6529(2) 0.0490(12) Uani 1 1 d . . .
N2 N 0.7596(5) 0.7572(4) 0.6889(2) 0.0466(12) Uani 1 1 d . . .
N3 N 0.7389(4) 0.5119(3) 0.6036(2) 0.0384(10) Uani 1 1 d . . .
N4 N 0.7061(4) 0.4985(3) 0.7416(2) 0.0338(9) Uani 1 1 d . . .
N5 N 0.9640(4) 0.7301(3) 0.8086(2) 0.0363(10) Uani 1 1 d . . .
N6 N 1.0061(4) 0.5375(3) 0.7186(2) 0.0381(10) Uani 1 1 d . . .
C1 C 1.1245(6) 0.7251(6) 0.6386(3) 0.0604(17) Uani 1 1 d . . .
H1A H 1.1504 0.6595 0.6475 0.072 Uiso 1 1 calc R . .
C2 C 1.2140(7) 0.8046(5) 0.6117(3) 0.0551(15) Uani 1 1 d . . .
H2A H 1.3026 0.7982 0.6068 0.066 Uiso 1 1 calc R . .
C3 C 1.1736(7) 0.8885(6) 0.5932(3) 0.0631(18) Uani 1 1 d . . .
H3A H 1.2320 0.9405 0.5719 0.076 Uiso 1 1 calc R . .
C4 C 1.0430(7) 0.9038(5) 0.6045(3) 0.0546(16) Uani 1 1 d . . .
H4A H 1.0125 0.9645 0.5915 0.066 Uiso 1 1 calc R . .
C5 C 0.9649(6) 0.8248(4) 0.6355(3) 0.0435(14) Uani 1 1 d . . .
C6 C 0.8271(6) 0.8332(4) 0.6524(2) 0.0380(12) Uani 1 1 d . . .
C7 C 0.7513(8) 0.9078(5) 0.6403(4) 0.071(2) Uani 1 1 d . A .
C8 C 0.6264(7) 0.8780(5) 0.6737(3) 0.0562(16) Uani 1 1 d . . .
H8A H 0.5537 0.9128 0.6767 0.067 Uiso 1 1 calc R . .
C9 C 0.6451(5) 0.7861(5) 0.6991(3) 0.0444(14) Uani 1 1 d . . .
C10 C 0.7866(8) 1.0072(7) 0.6037(6) 0.105(3) Uani 1 1 d D . .
F1 F 0.8091(8) 0.9746(7) 0.5360(4) 0.128(3) Uani 0.819(7) 1 d PD A 1
F2 F 0.8865(7) 1.0986(4) 0.6477(3) 0.100(2) Uani 0.819(7) 1 d PD . 1
F3 F 0.6755(9) 1.0498(10) 0.6002(8) 0.233(6) Uani 0.819(7) 1 d PD A 1
F1D F 0.875(3) 1.049(3) 0.5601(15) 0.128(3) Uani 0.181(7) 1 d PD A 2
F2D F 0.750(3) 1.0954(17) 0.6480(15) 0.100(2) Uani 0.181(7) 1 d PD . 2
F3D F 0.675(3) 0.952(2) 0.5531(17) 0.233(6) Uani 0.181(7) 1 d PD A 2
C11 C 0.5420(6) 0.7199(5) 0.7381(3) 0.0476(14) Uani 1 1 d . . .
C12 C 0.7539(6) 0.5312(5) 0.5373(3) 0.0468(14) Uani 1 1 d . . .
H12 H 0.8275 0.5931 0.5338 0.056 Uiso 1 1 calc R . .
C13 C 0.6665(7) 0.4647(5) 0.4741(3) 0.0575(17) Uani 1 1 d . . .
H13 H 0.6789 0.4808 0.4281 0.069 Uiso 1 1 calc R . .
C14 C 0.5601(7) 0.3738(6) 0.4796(3) 0.0662(19) Uani 1 1 d . . .
H14 H 0.4985 0.3265 0.4370 0.079 Uiso 1 1 calc R . .
C15 C 0.5442(6) 0.3524(5) 0.5470(3) 0.0555(16) Uani 1 1 d . . .
H15 H 0.4716 0.2901 0.5512 0.067 Uiso 1 1 calc R . .
C16 C 0.6351(6) 0.4224(4) 0.6091(3) 0.0409(13) Uani 1 1 d . . .
C17 C 0.6247(5) 0.4105(4) 0.6843(3) 0.0392(12) Uani 1 1 d . . .
C18 C 0.5404(6) 0.3255(4) 0.7116(3) 0.0464(14) Uani 1 1 d . . .
C19 C 0.5706(6) 0.3648(5) 0.7883(3) 0.0501(15) Uani 1 1 d . . .
H19 H 0.5126 0.3362 0.8236 0.060 Uiso 1 1 calc R . .
C20 C 0.6696(6) 0.4705(5) 0.8052(3) 0.0426(13) Uani 1 1 d . . .
C21 C 0.4366(7) 0.2155(5) 0.6726(4) 0.0645(18) Uani 1 1 d . . .
C22 C 0.7376(7) 0.5408(5) 0.8798(3) 0.0497(15) Uani 1 1 d . . .
C23 C 0.9434(6) 0.8316(4) 0.8466(3) 0.0459(14) Uani 1 1 d . . .
H23 H 0.8692 0.8545 0.8287 0.055 Uiso 1 1 calc R . .
C24 C 1.0242(6) 0.9051(4) 0.9104(3) 0.0492(15) Uani 1 1 d . . .
H24 H 1.0065 0.9770 0.9357 0.059 Uiso 1 1 calc R . .
C25 C 1.1298(6) 0.8720(5) 0.9361(3) 0.0472(14) Uani 1 1 d . . .
H25 H 1.1871 0.9206 0.9800 0.057 Uiso 1 1 calc R . .
C26 C 1.1534(6) 0.7665(4) 0.8977(3) 0.0444(13) Uani 1 1 d . . .
H26 H 1.2275 0.7428 0.9147 0.053 Uiso 1 1 calc R . .
C27 C 1.0666(5) 0.6955(4) 0.8335(2) 0.0361(12) Uani 1 1 d . . .
C28 C 1.0847(5) 0.5837(4) 0.7870(2) 0.0375(12) Uani 1 1 d . . .
C29 C 1.1714(5) 0.5150(4) 0.7950(3) 0.0396(12) Uani 1 1 d . . .
C30 C 1.1514(6) 0.4253(4) 0.7275(3) 0.0446(14) Uani 1 1 d . . .
H30 H 1.2164 0.3791 0.7100 0.054 Uiso 1 1 calc R . .
C31 C 1.0516(5) 0.4425(4) 0.6830(3) 0.0382(12) Uani 1 1 d . . .
C32 C 1.2681(6) 0.5257(5) 0.8586(3) 0.0471(14) Uani 1 1 d . . .
C33 C 0.9929(6) 0.3713(4) 0.6067(3) 0.0449(14) Uani 1 1 d . . .
C34 C 1.0032(7) 0.1613(5) 0.8444(3) 0.0610(17) Uani 1 1 d . . .
C35 C 0.8713(7) 0.0962(5) 0.8217(3) 0.0609(18) Uani 1 1 d . . .
H35 H 0.8521 0.0249 0.7826 0.073 Uiso 1 1 calc R . .
C36 C 0.7664(7) 0.1300(5) 0.8529(3) 0.0593(17) Uani 1 1 d . . .
H36 H 0.6769 0.0823 0.8359 0.071 Uiso 1 1 calc R . .
C37 C 0.7922(7) 0.2340(6) 0.9095(3) 0.0563(16) Uani 1 1 d . . .
H37 H 0.7204 0.2592 0.9310 0.068 Uiso 1 1 calc R . .
C38 C 0.9220(7) 0.3004(5) 0.9341(3) 0.0603(18) Uani 1 1 d . . .
H38 H 0.9399 0.3713 0.9733 0.072 Uiso 1 1 calc R . .
C39 C 1.0273(7) 0.2658(5) 0.9028(3) 0.0595(17) Uani 1 1 d . . .
H39A H 1.1168 0.3129 0.9207 0.071 Uiso 1 1 calc R . .
C40 C 1.1163(9) 0.1247(7) 0.8075(5) 0.092(2) Uani 1 1 d . . .
H40A H 1.1919 0.1365 0.8452 0.138 Uiso 1 1 calc R . .
H40B H 1.1451 0.1728 0.7740 0.138 Uiso 1 1 calc R . .
H40C H 1.0856 0.0409 0.7794 0.138 Uiso 1 1 calc R . .
C7S C 0.438(3) 0.119(2) -0.0251(11) 0.115(4) Uani 0.50 1 d PDU B -1
H7S1 H 0.5032 0.1969 -0.0077 0.172 Uiso 0.50 1 calc PR B -1
H7S2 H 0.3531 0.1235 -0.0059 0.172 Uiso 0.50 1 calc PR B -1
H7S3 H 0.4220 0.0942 -0.0792 0.172 Uiso 0.50 1 calc PR B -1
C1S C 0.489(2) 0.0334(13) 0.0011(6) 0.092(4) Uani 0.50 1 d PGDU B -1
C2S C 0.5124(15) -0.0646(12) -0.0478(5) 0.095(4) Uani 0.50 1 d PGDU B -1
H2S H 0.4932 -0.0774 -0.0995 0.114 Uiso 0.50 1 calc PR B -1
C3S C 0.5636(14) -0.1439(11) -0.0209(7) 0.111(5) Uani 0.50 1 d PGDU B -1
H3S H 0.5793 -0.2109 -0.0543 0.133 Uiso 0.50 1 calc PR B -1
C4S C 0.5917(16) -0.1251(13) 0.0549(8) 0.115(4) Uani 0.50 1 d PGDU B -1
H4S H 0.6266 -0.1793 0.0732 0.138 Uiso 0.50 1 calc PR B -1
C5S C 0.5686(13) -0.0272(13) 0.1037(5) 0.108(4) Uani 0.50 1 d PGDU B -1
H5S H 0.5878 -0.0143 0.1554 0.130 Uiso 0.50 1 calc PR B -1
C6S C 0.5175(15) 0.0521(12) 0.0768(6) 0.095(4) Uani 0.50 1 d PGDU B -1
H6S H 0.5017 0.1191 0.1102 0.114 Uiso 0.50 1 calc PR B -1

loop_
_atom_site_aniso_label
_atom_site_aniso_U_11
_atom_site_aniso_U_22
_atom_site_aniso_U_33
_atom_site_aniso_U_23
_atom_site_aniso_U_13
_atom_site_aniso_U_12
Co1 0.0545(5) 0.0270(3) 0.0226(3) 0.0039(2) 0.0008(3) 0.0095(3)
K1 0.0634(9) 0.0460(7) 0.0518(7) 0.0239(6) 0.0218(6) 0.0237(6)
F4 0.054(2) 0.087(3) 0.071(2) 0.0131(19) 0.0154(18) 0.034(2)
F5 0.067(3) 0.059(2) 0.068(2) 0.0113(18) 0.0105(18) 0.0054(19)
F6 0.067(3) 0.101(3) 0.049(2) 0.0218(19) 0.0111(17) 0.028(2)
F7 0.077(3) 0.0414(19) 0.109(3) -0.0080(19) 0.026(2) 0.0077(19)
F8 0.050(3) 0.072(3) 0.113(3) -0.020(2) 0.004(2) 0.012(2)
F9 0.119(4) 0.073(3) 0.107(3) 0.030(3) 0.022(3) -0.027(3)
F10 0.084(3) 0.086(3) 0.0411(18) 0.0291(17) 0.0236(17) 0.022(2)
F11 0.107(3) 0.054(2) 0.0349(17) 0.0091(14) 0.0120(17) 0.0366(19)
F12 0.061(2) 0.061(2) 0.0437(18) 0.0209(15) 0.0043(15) 0.0130(17)
F13 0.039(2) 0.084(3) 0.076(2) 0.028(2) 0.0018(17) -0.0003(19)
F14 0.060(2) 0.0608(19) 0.0398(17) 0.0179(14) 0.0064(14) 0.0193(17)
F15 0.068(3) 0.075(2) 0.066(2) 0.0209(18) 0.0072(18) 0.040(2)
F16 0.081(3) 0.055(2) 0.0488(19) 0.0003(15) 0.0179(17) 0.0339(18)
F17 0.063(2) 0.0346(15) 0.0392(16) 0.0031(12) 0.0053(14) 0.0103(15)
F18 0.094(3) 0.0461(17) 0.0330(16) 0.0114(13) 0.0223(16) 0.0222(17)
N1 0.069(4) 0.038(2) 0.038(2) 0.0114(19) 0.004(2) 0.012(2)
N2 0.065(3) 0.043(2) 0.030(2) 0.0029(19) 0.000(2) 0.020(2)
N3 0.053(3) 0.029(2) 0.030(2) 0.0024(17) 0.0045(19) 0.012(2)
N4 0.045(3) 0.031(2) 0.029(2) 0.0078(16) 0.0048(18) 0.0164(19)
N5 0.054(3) 0.028(2) 0.024(2) 0.0057(16) 0.0021(18) 0.010(2)
N6 0.050(3) 0.031(2) 0.031(2) 0.0076(17) 0.0073(19) 0.006(2)
C1 0.038(4) 0.091(5) 0.067(4) 0.046(4) 0.017(3) 0.017(3)
C2 0.056(4) 0.064(4) 0.048(3) 0.020(3) 0.011(3) 0.018(3)
C3 0.068(5) 0.056(4) 0.058(4) 0.014(3) 0.024(3) 0.003(3)
C4 0.084(5) 0.039(3) 0.048(3) 0.021(3) 0.019(3) 0.017(3)
C5 0.071(4) 0.028(3) 0.029(3) 0.005(2) 0.003(2) 0.012(3)
C6 0.058(4) 0.030(2) 0.024(2) 0.0072(19) 0.003(2) 0.008(2)
C7 0.095(6) 0.049(4) 0.081(5) 0.032(3) 0.000(4) 0.032(4)
C8 0.056(4) 0.043(3) 0.068(4) 0.015(3) -0.010(3) 0.017(3)
C9 0.035(3) 0.054(3) 0.033(3) -0.012(2) -0.007(2) 0.022(3)
C10 0.078(7) 0.090(7) 0.187(11) 0.080(7) 0.028(7) 0.049(6)
F1 0.116(7) 0.184(8) 0.116(5) 0.111(6) -0.005(4) 0.030(5)
F2 0.141(6) 0.035(2) 0.143(5) 0.040(3) 0.070(4) 0.027(3)
F3 0.143(7) 0.248(12) 0.480(18) 0.310(13) 0.126(9) 0.131(8)
F1D 0.116(7) 0.184(8) 0.116(5) 0.111(6) -0.005(4) 0.030(5)
F2D 0.141(6) 0.035(2) 0.143(5) 0.040(3) 0.070(4) 0.027(3)
F3D 0.143(7) 0.248(12) 0.480(18) 0.310(13) 0.126(9) 0.131(8)
C11 0.050(4) 0.057(4) 0.028(3) 0.000(2) -0.003(2) 0.015(3)
C12 0.060(4) 0.045(3) 0.028(3) 0.003(2) 0.000(2) 0.011(3)
C13 0.074(5) 0.065(4) 0.028(3) 0.001(3) 0.000(3) 0.020(4)
C14 0.076(5) 0.063(4) 0.035(3) -0.012(3) -0.012(3) 0.008(4)
C15 0.061(4) 0.046(3) 0.044(3) -0.004(3) -0.006(3) 0.006(3)
C16 0.051(4) 0.030(3) 0.036(3) -0.001(2) 0.004(2) 0.012(2)
C17 0.048(4) 0.033(3) 0.037(3) 0.004(2) 0.007(2) 0.018(2)
C18 0.046(4) 0.036(3) 0.052(3) 0.004(2) 0.010(3) 0.010(3)
C19 0.053(4) 0.047(3) 0.059(4) 0.020(3) 0.027(3) 0.019(3)
C20 0.051(4) 0.046(3) 0.039(3) 0.016(2) 0.013(2) 0.023(3)
C21 0.061(5) 0.050(4) 0.077(5) 0.009(3) 0.023(4) 0.011(3)
C22 0.069(5) 0.054(3) 0.033(3) 0.017(2) 0.016(3) 0.020(3)
C23 0.071(4) 0.034(3) 0.030(3) 0.003(2) -0.004(2) 0.018(3)
C24 0.080(5) 0.034(3) 0.027(3) 0.001(2) 0.001(3) 0.013(3)
C25 0.053(4) 0.041(3) 0.035(3) 0.005(2) -0.005(3) -0.001(3)
C26 0.049(4) 0.040(3) 0.035(3) 0.008(2) -0.005(2) 0.002(3)
C27 0.043(3) 0.034(3) 0.029(2) 0.011(2) 0.006(2) 0.003(2)
C28 0.050(3) 0.031(2) 0.027(2) 0.008(2) 0.009(2) 0.002(2)
C29 0.041(3) 0.044(3) 0.038(3) 0.015(2) 0.010(2) 0.013(3)
C30 0.054(4) 0.045(3) 0.040(3) 0.012(2) 0.018(3) 0.018(3)
C31 0.047(3) 0.034(3) 0.033(3) 0.009(2) 0.015(2) 0.008(2)
C32 0.043(4) 0.050(3) 0.050(3) 0.016(3) 0.010(3) 0.012(3)
C33 0.068(4) 0.038(3) 0.034(3) 0.008(2) 0.017(3) 0.025(3)
C34 0.080(5) 0.050(4) 0.065(4) 0.027(3) 0.022(4) 0.027(4)
C35 0.086(6) 0.032(3) 0.060(4) 0.015(3) 0.001(4) 0.008(3)
C36 0.060(4) 0.054(4) 0.064(4) 0.029(3) 0.006(3) 0.002(3)
C37 0.068(5) 0.064(4) 0.048(3) 0.027(3) 0.018(3) 0.025(4)
C38 0.086(5) 0.054(4) 0.036(3) 0.014(3) 0.013(3) 0.008(4)
C39 0.069(5) 0.053(4) 0.054(4) 0.026(3) 0.006(3) 0.003(3)
C40 0.102(7) 0.084(5) 0.113(7) 0.042(5) 0.036(5) 0.046(5)
C7S 0.045(9) 0.114(8) 0.146(12) 0.005(7) -0.004(8) -0.012(5)
C1S 0.037(9) 0.106(14) 0.097(9) -0.009(8) 0.013(7) -0.004(10)
C2S 0.041(9) 0.113(7) 0.074(10) -0.038(6) 0.010(8) -0.013(5)
C3S 0.043(10) 0.102(11) 0.127(11) -0.050(9) 0.006(10) -0.003(8)
C4S 0.045(9) 0.114(8) 0.146(12) 0.005(7) -0.004(8) -0.012(5)
C5S 0.063(11) 0.135(12) 0.090(10) 0.005(7) 0.019(8) -0.014(9)
C6S 0.041(9) 0.113(7) 0.074(10) -0.038(6) 0.010(8) -0.013(5)

loop_
_atom_type_symbol
_atom_type_description
_atom_type_scat_dispersion_real
_atom_type_scat_dispersion_imag
_atom_type_scat_source
C C 0.0033 0.0016 'International Tables Vol C Tables 4.2.6.8 and 6.1.1.4'
H H 0.0000 0.0000 'International Tables Vol C Tables 4.2.6.8 and 6.1.1.4'
N N 0.0061 0.0033 'International Tables Vol C Tables 4.2.6.8 and 6.1.1.4'
F F 0.0171 0.0103 'International Tables Vol C Tables 4.2.6.8 and 6.1.1.4'
K K 0.2009 0.2494 'International Tables Vol C Tables 4.2.6.8 and 6.1.1.4'
Co Co 0.3494 0.9721 'International Tables Vol C Tables 4.2.6.8 and 6.1.1.4'

loop_
_geom_angle_atom_site_label_1
_geom_angle_atom_site_label_2
_geom_angle_atom_site_label_3
_geom_angle
_geom_angle_site_symmetry_1
_geom_angle_site_symmetry_3
N5 Co1 N3 176.37(15) . .
N5 Co1 N2 94.69(16) . .
N3 Co1 N2 87.43(16) . .
N5 Co1 N6 77.41(16) . .
N3 Co1 N6 101.43(15) . .
N2 Co1 N6 161.08(17) . .
N5 Co1 N4 99.10(15) . .
N3 Co1 N4 77.46(15) . .
N2 Co1 N4 106.51(17) . .
N6 Co1 N4 91.81(15) . .
N5 Co1 N1 87.69(16) . .
N3 Co1 N1 95.70(16) . .
N2 Co1 N1 75.60(18) . .
N6 Co1 N1 86.82(17) . .
N4 Co1 N1 172.62(15) . .
F2D K1 C31 99.4(5) 1_545 .
F2D K1 F17 59.7(5) 1_545 .
C31 K1 F17 46.87(12) . .
F2D K1 C20 118.7(6) 1_545 .
C31 K1 C20 105.75(15) . .
F17 K1 C20 102.43(12) . .
F2D K1 F2 27.2(6) 1_545 1_545
C31 K1 F2 82.45(13) . 1_545
F17 K1 F2 58.00(12) . 1_545
C20 K1 F2 144.77(18) . 1_545
F2D K1 N4 111.5(7) 1_545 .
C31 K1 N4 82.73(13) . .
F17 K1 N4 77.39(9) . .
C20 K1 N4 26.33(11) . .
F2 K1 N4 129.94(15) 1_545 .
F2D K1 F12 160.9(6) 1_545 .
C31 K1 F12 96.19(11) . .
F17 K1 F12 127.71(9) . .
C20 K1 F12 45.52(12) . .
F2 K1 F12 169.59(16) 1_545 .
N4 K1 F12 59.75(10) . .
F2D K1 N6 119.3(5) 1_545 .
C31 K1 N6 26.30(12) . .
F17 K1 N6 60.00(9) . .
C20 K1 N6 80.66(13) . .
F2 K1 N6 107.59(12) 1_545 .
N4 K1 N6 60.62(12) . .
F12 K1 N6 72.88(9) . .
F2D K1 C19 96.5(6) 1_545 .
C31 K1 C19 125.01(15) . .
F17 K1 C19 102.94(13) . .
C20 K1 C19 25.58(14) . .
F2 K1 C19 123.69(17) 1_545 .
N4 K1 C19 42.64(12) . .
F12 K1 C19 65.42(13) . .
N6 K1 C19 102.93(13) . .
F2D K1 C36 77.0(6) 1_545 .
C31 K1 C36 151.16(18) . .
F17 K1 C36 136.57(13) . .
C20 K1 C36 100.82(17) . .
F2 K1 C36 82.32(15) 1_545 .
N4 K1 C36 125.53(16) . .
F12 K1 C36 94.41(14) . .
N6 K1 C36 160.91(15) . .
C19 K1 C36 83.75(17) . .
F2D K1 C35 68.6(6) 1_545 .
C31 K1 C35 127.14(18) . .
F17 K1 C35 121.86(13) . .
C20 K1 C35 125.53(17) . .
F2 K1 C35 63.87(16) 1_545 .
N4 K1 C35 150.12(16) . .
F12 K1 C35 109.87(13) . .
N6 K1 C35 147.28(17) . .
C19 K1 C35 107.70(17) . .
C36 K1 C35 24.79(16) . .
F2D K1 C30 105.3(5) 1_545 .
C31 K1 C30 25.33(14) . .
F17 K1 C30 67.09(11) . .
C20 K1 C30 120.85(15) . .
F2 K1 C30 80.84(15) 1_545 .
N4 K1 C30 103.09(13) . .
F12 K1 C30 93.48(11) . .
N6 K1 C30 42.46(13) . .
C19 K1 C30 145.07(14) . .
C36 K1 C30 127.30(17) . .
C35 K1 C30 105.58(17) . .
C22 F12 K1 99.3(3) . .
C33 F17 K1 99.3(3) . .
C5 N1 C1 116.7(5) . .
C5 N1 Co1 117.0(4) . .
C1 N1 Co1 126.2(4) . .
C9 N2 C6 105.2(5) . .
C9 N2 Co1 139.1(4) . .
C6 N2 Co1 115.5(4) . .
C12 N3 C16 119.3(4) . .
C12 N3 Co1 124.0(3) . .
C16 N3 Co1 116.3(3) . .
C17 N4 C20 105.8(4) . .
C17 N4 Co1 112.8(3) . .
C20 N4 Co1 141.2(3) . .
C17 N4 K1 86.8(3) . .
C20 N4 K1 74.4(3) . .
Co1 N4 K1 103.68(15) . .
C23 N5 C27 119.1(4) . .
C23 N5 Co1 123.9(4) . .
C27 N5 Co1 116.7(3) . .
C31 N6 C28 104.9(4) . .
C31 N6 Co1 141.4(4) . .
C28 N6 Co1 113.6(3) . .
C31 N6 K1 71.6(2) . .
C28 N6 K1 91.9(3) . .
Co1 N6 K1 103.54(15) . .
N1 C1 C2 122.6(6) . .
N1 C1 H1A 118.7 . .
C2 C1 H1A 118.7 . .
C3 C2 C1 118.5(6) . .
C3 C2 H2A 120.8 . .
C1 C2 H2A 120.8 . .
C2 C3 C4 121.4(6) . .
C2 C3 H3A 119.3 . .
C4 C3 H3A 119.3 . .
C5 C4 C3 115.6(5) . .
C5 C4 H4A 122.2 . .
C3 C4 H4A 122.2 . .
N1 C5 C4 125.0(6) . .
N1 C5 C6 114.0(5) . .
C4 C5 C6 121.0(5) . .
N2 C6 C7 110.1(5) . .
N2 C6 C5 117.6(4) . .
C7 C6 C5 132.4(5) . .
C6 C7 C8 107.2(5) . .
C6 C7 C10 128.6(7) . .
C8 C7 C10 124.1(6) . .
C9 C8 C7 100.7(6) . .
C9 C8 H8A 129.7 . .
C7 C8 H8A 129.7 . .
N2 C9 C8 116.8(6) . .
N2 C9 C11 120.7(5) . .
C8 C9 C11 122.5(6) . .
F1 C10 F2D 138.5(15) . .
F1 C10 F2 113.5(8) . .
F2D C10 F2 63.1(15) . .
F1 C10 F3D 64.7(17) . .
F2D C10 F3D 102.7(18) . .
F2 C10 F3D 157.8(15) . .
F1 C10 F1D 42.6(14) . .
F2D C10 F1D 110.6(17) . .
F2 C10 F1D 71.7(15) . .
F3D C10 F1D 100.5(16) . .
F1 C10 F3 105.0(10) . .
F2D C10 F3 46.9(14) . .
F2 C10 F3 106.1(9) . .
F3D C10 F3 56.2(15) . .
F1D C10 F3 110.3(16) . .
F1 C10 C7 114.9(7) . .
F2D C10 C7 103.8(13) . .
F2 C10 C7 109.9(7) . .
F3D C10 C7 89.4(14) . .
F1D C10 C7 140.8(16) . .
F3 C10 C7 106.7(7) . .
C10 F2 K1 126.6(5) . 1_565
C10 F2D K1 143(2) . 1_565
F5 C11 F6 107.7(5) . .
F5 C11 F4 105.6(4) . .
F6 C11 F4 106.8(4) . .
F5 C11 C9 114.3(4) . .
F6 C11 C9 112.6(5) . .
F4 C11 C9 109.3(5) . .
N3 C12 C13 122.6(5) . .
N3 C12 H12 118.7 . .
C13 C12 H12 118.7 . .
C12 C13 C14 118.3(5) . .
C12 C13 H13 120.8 . .
C14 C13 H13 120.8 . .
C15 C14 C13 119.7(5) . .
C15 C14 H14 120.1 . .
C13 C14 H14 120.1 . .
C14 C15 C16 119.6(6) . .
C14 C15 H15 120.2 . .
C16 C15 H15 120.2 . .
N3 C16 C15 120.5(5) . .
N3 C16 C17 115.3(4) . .
C15 C16 C17 124.2(5) . .
N4 C17 C18 110.0(4) . .
N4 C17 C16 117.5(4) . .
C18 C17 C16 132.4(5) . .
N4 C17 K1 68.7(3) . .
C18 C17 K1 80.6(3) . .
C16 C17 K1 118.2(3) . .
C19 C18 C17 106.5(5) . .
C19 C18 C21 122.8(5) . .
C17 C18 C21 130.7(5) . .
C19 C18 K1 70.7(3) . .
C17 C18 K1 74.9(3) . .
C21 C18 K1 120.0(4) . .
C20 C19 C18 106.9(5) . .
C20 C19 K1 70.0(3) . .
C18 C19 K1 84.9(3) . .
C20 C19 H19 125.2 . .
C18 C19 H19 125.2 . .
K1 C19 H19 125.2 . .
C19 C20 N4 110.7(5) . .
C19 C20 C22 125.8(5) . .
N4 C20 C22 123.2(5) . .
C19 C20 K1 84.4(3) . .
N4 C20 K1 79.3(3) . .
C22 C20 K1 100.3(4) . .
F8 C21 F7 104.4(6) . .
F8 C21 F9 106.4(6) . .
F7 C21 F9 104.7(5) . .
F8 C21 C18 115.2(5) . .
F7 C21 C18 114.4(5) . .
F9 C21 C18 110.9(6) . .
F11 C22 F10 107.1(4) . .
F11 C22 F12 105.3(5) . .
F10 C22 F12 105.3(4) . .
F11 C22 C20 116.0(5) . .
F10 C22 C20 110.1(5) . .
F12 C22 C20 112.3(4) . .
N5 C23 C24 123.4(6) . .
N5 C23 H23 118.3 . .
C24 C23 H23 118.3 . .
C25 C24 C23 118.2(5) . .
C25 C24 H24 120.9 . .
C23 C24 H24 120.9 . .
C24 C25 C26 119.5(5) . .
C24 C25 H25 120.2 . .
C26 C25 H25 120.2 . .
C25 C26 C27 119.3(6) . .
C25 C26 H26 120.4 . .
C27 C26 H26 120.4 . .
N5 C27 C26 120.4(5) . .
N5 C27 C28 115.7(4) . .
C26 C27 C28 123.9(5) . .
N6 C28 C29 110.4(4) . .
N6 C28 C27 115.9(5) . .
C29 C28 C27 133.6(5) . .
N6 C28 K1 64.3(2) . .
C29 C28 K1 80.6(3) . .
C27 C28 K1 122.3(3) . .
C28 C29 C30 107.0(5) . .
C28 C29 C32 130.1(5) . .
C30 C29 C32 122.9(5) . .
C28 C29 K1 76.1(3) . .
C30 C29 K1 67.6(3) . .
C32 C29 K1 120.8(3) . .
C31 C30 C29 105.7(5) . .
C31 C30 K1 66.7(3) . .
C29 C30 K1 88.4(3) . .
C31 C30 H30 125.6 . .
C29 C30 H30 125.6 . .
K1 C30 H30 125.6 . .
C30 C31 N6 112.0(4) . .
C30 C31 C33 127.1(5) . .
N6 C31 C33 120.9(5) . .
C30 C31 K1 88.0(3) . .
N6 C31 K1 82.1(3) . .
C33 C31 K1 97.7(3) . .
F15 C32 F13 107.0(5) . .
F15 C32 F14 105.8(4) . .
F13 C32 F14 104.3(4) . .
F15 C32 C29 112.2(5) . .
F13 C32 C29 114.2(5) . .
F14 C32 C29 112.7(5) . .
F18 C33 F16 106.4(4) . .
F18 C33 F17 105.8(5) . .
F16 C33 F17 106.7(4) . .
F18 C33 C31 113.9(4) . .
F16 C33 C31 110.6(5) . .
F17 C33 C31 113.0(4) . .
F18 C33 K1 142.3(3) . .
F16 C33 K1 110.8(3) . .
F17 C33 K1 58.0(2) . .
C31 C33 K1 57.4(2) . .
C35 C34 C39 116.8(6) . .
C35 C34 C40 121.9(6) . .
C39 C34 C40 121.3(7) . .
C35 C34 K1 72.8(4) . .
C39 C34 K1 80.9(4) . .
C40 C34 K1 114.4(4) . .
C36 C35 C34 122.8(6) . .
C36 C35 K1 77.0(3) . .
C34 C35 K1 82.9(3) . .
C36 C35 H35 118.6 . .
C34 C35 H35 118.6 . .
K1 C35 H35 111.4 . .
C35 C36 C37 119.4(6) . .
C35 C36 K1 78.3(3) . .
C37 C36 K1 80.6(3) . .
C35 C36 H36 120.3 . .
C37 C36 H36 120.3 . .
K1 C36 H36 111.3 . .
C38 C37 C36 119.4(6) . .
C38 C37 K1 82.5(3) . .
C36 C37 K1 74.6(3) . .
C38 C37 H37 120.3 . .
C36 C37 H37 120.3 . .
K1 C37 H37 113.1 . .
C37 C38 C39 120.9(6) . .
C37 C38 K1 73.8(3) . .
C39 C38 K1 79.6(3) . .
C37 C38 H38 119.5 . .
C39 C38 H38 119.5 . .
K1 C38 H38 117.9 . .
C38 C39 C34 120.5(6) . .
C38 C39 K1 76.9(4) . .
C34 C39 K1 75.0(4) . .
C38 C39 H39A 119.7 . .
C34 C39 H39A 119.7 . .
K1 C39 H39A 119.3 . .
C34 C40 H40A 109.5 . .
C34 C40 H40B 109.5 . .
H40A C40 H40B 109.5 . .
C34 C40 H40C 109.5 . .
H40A C40 H40C 109.5 . .
H40B C40 H40C 109.5 . .
C2S C1S C6S 120.0 . .
C2S C1S C7S 121.5(10) . .
C6S C1S C7S 118.5(10) . .
C1S C2S C3S 120.0 . .
C1S C2S H2S 120.0 . .
C3S C2S H2S 120.0 . .
C2S C3S C4S 120.0 . .
C2S C3S H3S 120.0 . .
C4S C3S H3S 120.0 . .
C5S C4S C3S 120.0 . .
C5S C4S H4S 120.0 . .
C3S C4S H4S 120.0 . .
C4S C5S C6S 120.0 . .
C4S C5S H5S 120.0 . .
C6S C5S H5S 120.0 . .
C5S C6S C1S 120.0 . .
C5S C6S H6S 120.0 . .
C1S C6S H6S 120.0 . .

loop_
_geom_bond_atom_site_label_1
_geom_bond_atom_site_label_2
_geom_bond_distance
_geom_bond_site_symmetry_2
Co1 N5 2.120(4) .
Co1 N3 2.126(4) .
Co1 N2 2.141(5) .
Co1 N6 2.149(4) .
Co1 N4 2.179(4) .
Co1 N1 2.229(5) .
K1 F2D 2.87(2) 1_545
K1 C31 2.963(5) .
K1 F17 2.994(3) .
K1 C20 3.003(6) .
K1 F2 3.054(5) 1_545
K1 N4 3.065(4) .
K1 F12 3.089(3) .
K1 N6 3.094(4) .
K1 C19 3.180(6) .
K1 C36 3.185(6) .
K1 C35 3.201(6) .
K1 C30 3.225(6) .
F4 C11 1.357(7) .
F5 C11 1.325(6) .
F6 C11 1.326(6) .
F7 C21 1.345(7) .
F8 C21 1.332(8) .
F9 C21 1.355(7) .
F10 C22 1.351(6) .
F11 C22 1.330(6) .
F12 C22 1.365(7) .
F13 C32 1.347(6) .
F14 C32 1.357(6) .
F15 C32 1.336(6) .
F16 C33 1.348(6) .
F17 C33 1.363(7) .
F18 C33 1.343(6) .
N1 C5 1.312(7) .
N1 C1 1.372(7) .
N2 C9 1.332(7) .
N2 C6 1.375(6) .
N3 C12 1.345(6) .
N3 C16 1.359(6) .
N4 C17 1.368(6) .
N4 C20 1.384(6) .
N5 C23 1.332(6) .
N5 C27 1.337(6) .
N6 C31 1.384(6) .
N6 C28 1.385(6) .
C1 C2 1.388(8) .
C1 H1A 0.9500 .
C2 C3 1.307(9) .
C2 H2A 0.9500 .
C3 C4 1.435(9) .
C3 H3A 0.9500 .
C4 C5 1.374(7) .
C4 H4A 0.9500 .
C5 C6 1.507(8) .
C6 C7 1.388(8) .
C7 C8 1.485(10) .
C7 C10 1.521(10) .
C8 C9 1.371(8) .
C8 H8A 0.9500 .
C9 C11 1.523(8) .
C10 F1 1.295(9) .
C10 F2D 1.331(14) .
C10 F2 1.358(9) .
C10 F3D 1.358(15) .
C10 F1D 1.366(14) .
C10 F3 1.380(9) .
F2 K1 3.054(5) 1_565
F2D K1 2.87(2) 1_565
C12 C13 1.380(7) .
C12 H12 0.9500 .
C13 C14 1.386(8) .
C13 H13 0.9500 .
C14 C15 1.378(8) .
C14 H14 0.9500 .
C15 C16 1.392(7) .
C15 H15 0.9500 .
C16 C17 1.474(7) .
C17 C18 1.410(7) .
C18 C19 1.392(7) .
C18 C21 1.474(8) .
C19 C20 1.380(7) .
C19 H19 1.0000 .
C20 C22 1.474(7) .
C23 C24 1.380(7) .
C23 H23 0.9500 .
C24 C25 1.358(8) .
C24 H24 0.9500 .
C25 C26 1.388(8) .
C25 H25 0.9500 .
C26 C27 1.402(7) .
C26 H26 0.9500 .
C27 C28 1.479(7) .
C28 C29 1.395(7) .
C29 C30 1.414(7) .
C29 C32 1.473(8) .
C30 C31 1.381(8) .
C30 H30 1.0000 .
C31 C33 1.478(7) .
C34 C35 1.378(9) .
C34 C39 1.407(8) .
C34 C40 1.506(9) .
C35 C36 1.371(9) .
C35 H35 0.9500 .
C36 C37 1.384(8) .
C36 H36 0.9500 .
C37 C38 1.368(9) .
C37 H37 0.9500 .
C38 C39 1.380(9) .
C38 H38 0.9500 .
C39 H39A 0.9500 .
C40 H40A 0.9800 .
C40 H40B 0.9800 .
C40 H40C 0.9800 .
C7S C1S 1.45(2) .
C7S H7S1 0.9800 .
C7S H7S2 0.9800 .
C7S H7S3 0.9800 .
C1S C2S 1.3900 .
C1S C6S 1.3900 .
C2S C3S 1.3900 .
C2S H2S 0.9500 .
C3S C4S 1.3900 .
C3S H3S 0.9500 .
C4S C5S 1.3900 .
C4S H4S 0.9500 .
C5S C6S 1.3900 .
C5S H5S 0.9500 .
C6S H6S 0.9500 .

loop_
_geom_torsion_atom_site_label_1
_geom_torsion_atom_site_label_2
_geom_torsion_atom_site_label_3
_geom_torsion_atom_site_label_4
_geom_torsion
_geom_torsion_site_symmetry_1
_geom_torsion_site_symmetry_4
F2D K1 F12 C22 -29.0(19) 1_545 .
C31 K1 F12 C22 115.9(3) . .
F17 K1 F12 C22 77.6(3) . .
C20 K1 F12 C22 9.8(3) . .
F2 K1 F12 C22 -162.3(6) 1_545 .
N4 K1 F12 C22 38.0(3) . .
N6 K1 F12 C22 103.5(3) . .
C19 K1 F12 C22 -10.0(3) . .
C36 K1 F12 C22 -91.0(3) . .
C35 K1 F12 C22 -110.9(3) . .
C30 K1 F12 C22 141.1(3) . .
F2D K1 F17 C33 -133.0(8) 1_545 .
C31 K1 F17 C33 10.7(3) . .
C20 K1 F17 C33 110.8(3) . .
F2 K1 F17 C33 -101.2(3) 1_545 .
N4 K1 F17 C33 102.6(3) . .
F12 K1 F17 C33 68.2(3) . .
N6 K1 F17 C33 39.4(3) . .
C19 K1 F17 C33 137.0(3) . .
C36 K1 F17 C33 -128.4(3) . .
C35 K1 F17 C33 -102.3(3) . .
C30 K1 F17 C33 -7.7(3) . .
N5 Co1 N1 C5 -97.1(4) . .
N3 Co1 N1 C5 84.2(4) . .
N2 Co1 N1 C5 -1.7(3) . .
N6 Co1 N1 C5 -174.6(4) . .
N4 Co1 N1 C5 105.9(13) . .
N5 Co1 N1 C1 81.8(5) . .
N3 Co1 N1 C1 -96.9(5) . .
N2 Co1 N1 C1 177.2(5) . .
N6 Co1 N1 C1 4.3(5) . .
N4 Co1 N1 C1 -75.2(15) . .
N5 Co1 N2 C9 -95.6(5) . .
N3 Co1 N2 C9 81.4(5) . .
N6 Co1 N2 C9 -159.8(5) . .
N4 Co1 N2 C9 5.3(5) . .
N1 Co1 N2 C9 178.0(5) . .
N5 Co1 N2 C6 90.8(3) . .
N3 Co1 N2 C6 -92.1(3) . .
N6 Co1 N2 C6 26.6(6) . .
N4 Co1 N2 C6 -168.2(3) . .
N1 Co1 N2 C6 4.4(3) . .
N5 Co1 N3 C12 -168(3) . .
N2 Co1 N3 C12 65.9(4) . .
N6 Co1 N3 C12 -97.2(4) . .
N4 Co1 N3 C12 173.4(4) . .
N1 Co1 N3 C12 -9.3(4) . .
N5 Co1 N3 C16 19(3) . .
N2 Co1 N3 C16 -106.7(4) . .
N6 Co1 N3 C16 90.1(4) . .
N4 Co1 N3 C16 0.8(4) . .
N1 Co1 N3 C16 178.0(4) . .
N5 Co1 N4 C17 -174.9(3) . .
N3 Co1 N4 C17 4.0(3) . .
N2 Co1 N4 C17 87.5(3) . .
N6 Co1 N4 C17 -97.3(3) . .
N1 Co1 N4 C17 -18.2(15) . .
N5 Co1 N4 C20 -0.6(5) . .
N3 Co1 N4 C20 178.2(5) . .
N2 Co1 N4 C20 -98.3(5) . .
N6 Co1 N4 C20 76.9(5) . .
N1 Co1 N4 C20 156.1(12) . .
N5 Co1 N4 K1 -82.58(16) . .
N3 Co1 N4 K1 96.26(15) . .
N2 Co1 N4 K1 179.73(13) . .
N6 Co1 N4 K1 -5.04(14) . .
N1 Co1 N4 K1 74.1(14) . .
F2D K1 N4 C17 4.3(6) 1_545 .
C31 K1 N4 C17 101.6(3) . .
F17 K1 N4 C17 54.3(3) . .
C20 K1 N4 C17 -107.4(4) . .
F2 K1 N4 C17 27.8(3) 1_545 .
F12 K1 N4 C17 -156.9(3) . .
N6 K1 N4 C17 116.7(3) . .
C19 K1 N4 C17 -71.3(3) . .
C36 K1 N4 C17 -84.7(3) . .
C35 K1 N4 C17 -79.9(4) . .
C30 K1 N4 C17 116.8(3) . .
F2D K1 N4 C20 111.7(6) 1_545 .
C31 K1 N4 C20 -151.0(3) . .
F17 K1 N4 C20 161.7(3) . .
F2 K1 N4 C20 135.2(3) 1_545 .
F12 K1 N4 C20 -49.4(3) . .
N6 K1 N4 C20 -135.8(3) . .
C19 K1 N4 C20 36.1(3) . .
C36 K1 N4 C20 22.7(3) . .
C35 K1 N4 C20 27.5(4) . .
C30 K1 N4 C20 -135.8(3) . .
F2D K1 N4 Co1 -108.4(5) 1_545 .
C31 K1 N4 Co1 -11.13(14) . .
F17 K1 N4 Co1 -58.47(13) . .
C20 K1 N4 Co1 139.9(3) . .
F2 K1 N4 Co1 -84.9(2) 1_545 .
F12 K1 N4 Co1 90.42(15) . .
N6 K1 N4 Co1 4.02(11) . .
C19 K1 N4 Co1 176.0(2) . .
C36 K1 N4 Co1 162.54(16) . .
C35 K1 N4 Co1 167.4(2) . .
C30 K1 N4 Co1 4.05(16) . .
N3 Co1 N5 C23 -115(3) . .
N2 Co1 N5 C23 10.7(4) . .
N6 Co1 N5 C23 173.3(4) . .
N4 Co1 N5 C23 -96.9(4) . .
N1 Co1 N5 C23 86.0(4) . .
N3 Co1 N5 C27 71(3) . .
N2 Co1 N5 C27 -163.6(3) . .
N6 Co1 N5 C27 -1.0(3) . .
N4 Co1 N5 C27 88.8(3) . .
N1 Co1 N5 C27 -88.2(3) . .
N5 Co1 N6 C31 -178.8(5) . .
N3 Co1 N6 C31 4.7(5) . .
N2 Co1 N6 C31 -111.9(6) . .
N4 Co1 N6 C31 82.3(5) . .
N1 Co1 N6 C31 -90.4(5) . .
N5 Co1 N6 C28 5.8(3) . .
N3 Co1 N6 C28 -170.7(3) . .
N2 Co1 N6 C28 72.6(6) . .
N4 Co1 N6 C28 -93.2(3) . .
N1 Co1 N6 C28 94.1(3) . .
N5 Co1 N6 K1 103.91(15) . .
N3 Co1 N6 K1 -72.57(16) . .
N2 Co1 N6 K1 170.7(4) . .
N4 Co1 N6 K1 4.99(14) . .
N1 Co1 N6 K1 -167.75(15) . .
F2D K1 N6 C31 -44.7(8) 1_545 .
F17 K1 N6 C31 -52.2(3) . .
C20 K1 N6 C31 -162.5(3) . .
F2 K1 N6 C31 -17.7(3) 1_545 .
N4 K1 N6 C31 -144.2(3) . .
F12 K1 N6 C31 151.4(3) . .
C19 K1 N6 C31 -149.8(3) . .
C36 K1 N6 C31 101.4(5) . .
C35 K1 N6 C31 51.1(4) . .
C30 K1 N6 C31 35.8(3) . .
F2D K1 N6 C28 -149.7(8) 1_545 .
C31 K1 N6 C28 -105.1(4) . .
F17 K1 N6 C28 -157.2(3) . .
C20 K1 N6 C28 92.5(3) . .
F2 K1 N6 C28 -122.8(3) 1_545 .
N4 K1 N6 C28 110.7(3) . .
F12 K1 N6 C28 46.3(3) . .
C19 K1 N6 C28 105.2(3) . .
C36 K1 N6 C28 -3.6(6) . .
C35 K1 N6 C28 -54.0(4) . .
C30 K1 N6 C28 -69.2(3) . .
F2D K1 N6 Co1 95.5(8) 1_545 .
C31 K1 N6 Co1 140.1(4) . .
F17 K1 N6 Co1 87.97(15) . .
C20 K1 N6 Co1 -22.32(15) . .
F2 K1 N6 Co1 122.40(18) 1_545 .
N4 K1 N6 Co1 -4.07(11) . .
F12 K1 N6 Co1 -68.50(13) . .
C19 K1 N6 Co1 -9.65(18) . .
C36 K1 N6 Co1 -118.4(5) . .
C35 K1 N6 Co1 -168.8(2) . .
C30 K1 N6 Co1 176.0(2) . .
C5 N1 C1 C2 4.3(8) . .
Co1 N1 C1 C2 -174.6(4) . .
N1 C1 C2 C3 -6.1(9) . .
C1 C2 C3 C4 3.8(9) . .
C2 C3 C4 C5 -0.1(8) . .
C1 N1 C5 C4 -0.2(8) . .
Co1 N1 C5 C4 178.8(4) . .
C1 N1 C5 C6 179.9(4) . .
Co1 N1 C5 C6 -1.2(5) . .
C3 C4 C5 N1 -1.8(8) . .
C3 C4 C5 C6 178.1(5) . .
C9 N2 C6 C7 -0.4(6) . .
Co1 N2 C6 C7 175.2(4) . .
C9 N2 C6 C5 177.7(4) . .
Co1 N2 C6 C5 -6.6(5) . .
N1 C5 C6 N2 5.2(6) . .
C4 C5 C6 N2 -174.8(5) . .
N1 C5 C6 C7 -177.2(6) . .
C4 C5 C6 C7 2.9(9) . .
N2 C6 C7 C8 1.5(6) . .
C5 C6 C7 C8 -176.3(5) . .
N2 C6 C7 C10 178.6(7) . .
C5 C6 C7 C10 0.8(11) . .
C6 C7 C8 C9 -1.8(6) . .
C10 C7 C8 C9 -179.1(7) . .
C6 N2 C9 C8 -0.9(6) . .
Co1 N2 C9 C8 -174.9(4) . .
C6 N2 C9 C11 179.8(4) . .
Co1 N2 C9 C11 5.8(7) . .
C7 C8 C9 N2 1.7(6) . .
C7 C8 C9 C11 -179.0(5) . .
C6 C7 C10 F1 60.0(11) . .
C8 C7 C10 F1 -123.3(8) . .
C6 C7 C10 F2D -135.4(17) . .
C8 C7 C10 F2D 41.2(19) . .
C6 C7 C10 F2 -69.4(10) . .
C8 C7 C10 F2 107.2(8) . .
C6 C7 C10 F3D 121.7(18) . .
C8 C7 C10 F3D -61.7(18) . .
C6 C7 C10 F1D 16(3) . .
C8 C7 C10 F1D -168(2) . .
C6 C7 C10 F3 175.9(9) . .
C8 C7 C10 F3 -7.4(13) . .
F1 C10 F2 K1 136.0(5) . 1_565
F2D C10 F2 K1 2.0(15) . 1_565
F3D C10 F2 K1 55(5) . 1_565
F1D C10 F2 K1 127.7(15) . 1_565
F3 C10 F2 K1 21.2(10) . 1_565
C7 C10 F2 K1 -93.8(6) . 1_565
F1 C10 F2D K1 -99(4) . 1_565
F2 C10 F2D K1 -3(2) . 1_565
F3D C10 F2D K1 -165(3) . 1_565
F1D C10 F2D K1 -58(3) . 1_565
F3 C10 F2D K1 -157(4) . 1_565
C7 C10 F2D K1 103(2) . 1_565
N2 C9 C11 F5 -67.7(6) . .
C8 C9 C11 F5 113.1(6) . .
N2 C9 C11 F6 55.7(6) . .
C8 C9 C11 F6 -123.5(6) . .
N2 C9 C11 F4 174.3(4) . .
C8 C9 C11 F4 -5.0(7) . .
C16 N3 C12 C13 1.0(8) . .
Co1 N3 C12 C13 -171.4(5) . .
N3 C12 C13 C14 -0.7(9) . .
C12 C13 C14 C15 0.1(10) . .
C13 C14 C15 C16 0.1(9) . .
C12 N3 C16 C15 -0.8(8) . .
Co1 N3 C16 C15 172.2(4) . .
C12 N3 C16 C17 -178.2(4) . .
Co1 N3 C16 C17 -5.2(6) . .
C14 C15 C16 N3 0.2(9) . .
C14 C15 C16 C17 177.4(5) . .
C20 N4 C17 C18 -1.9(5) . .
Co1 N4 C17 C18 174.3(3) . .
K1 N4 C17 C18 70.8(4) . .
C20 N4 C17 C16 175.7(4) . .
Co1 N4 C17 C16 -8.1(5) . .
K1 N4 C17 C16 -111.6(4) . .
C20 N4 C17 K1 -72.7(3) . .
Co1 N4 C17 K1 103.5(2) . .
N3 C16 C17 N4 9.0(7) . .
C15 C16 C17 N4 -168.3(5) . .
N3 C16 C17 C18 -174.0(5) . .
C15 C16 C17 C18 8.6(9) . .
N3 C16 C17 K1 -70.2(5) . .
C15 C16 C17 K1 112.5(5) . .
F2D K1 C17 N4 -176.0(5) 1_545 .
C31 K1 C17 N4 -76.5(3) . .
F17 K1 C17 N4 -118.4(3) . .
C20 K1 C17 N4 40.6(3) . .
F2 K1 C17 N4 -157.9(3) 1_545 .
F12 K1 C17 N4 20.0(3) . .
N6 K1 C17 N4 -54.2(3) . .
C19 K1 C17 N4 80.4(3) . .
C36 K1 C17 N4 110.9(3) . .
C35 K1 C17 N4 131.9(3) . .
C30 K1 C17 N4 -70.7(3) . .
F2D K1 C17 C18 68.1(6) 1_545 .
C31 K1 C17 C18 167.7(3) . .
F17 K1 C17 C18 125.8(3) . .
C20 K1 C17 C18 -75.2(3) . .
F2 K1 C17 C18 86.2(3) 1_545 .
N4 K1 C17 C18 -115.9(4) . .
F12 K1 C17 C18 -95.8(3) . .
N6 K1 C17 C18 -170.1(3) . .
C19 K1 C17 C18 -35.4(3) . .
C36 K1 C17 C18 -5.0(3) . .
C35 K1 C17 C18 16.0(4) . .
C30 K1 C17 C18 173.5(3) . .
F2D K1 C17 C16 -65.3(6) 1_545 .
C31 K1 C17 C16 34.3(3) . .
F17 K1 C17 C16 -7.6(3) . .
C20 K1 C17 C16 151.4(4) . .
F2 K1 C17 C16 -47.2(4) 1_545 .
N4 K1 C17 C16 110.7(5) . .
F12 K1 C17 C16 130.7(3) . .
N6 K1 C17 C16 56.5(3) . .
C19 K1 C17 C16 -168.9(4) . .
C36 K1 C17 C16 -138.4(3) . .
C35 K1 C17 C16 -117.4(4) . .
C30 K1 C17 C16 40.0(4) . .
N4 C17 C18 C19 1.0(6) . .
C16 C17 C18 C19 -176.1(5) . .
K1 C17 C18 C19 64.1(4) . .
N4 C17 C18 C21 -179.9(6) . .
C16 C17 C18 C21 3.0(10) . .
K1 C17 C18 C21 -116.8(6) . .
N4 C17 C18 K1 -63.1(3) . .
C16 C17 C18 K1 119.8(6) . .
F2D K1 C18 C19 137.2(6) 1_545 .
C31 K1 C18 C19 -127.3(3) . .
F17 K1 C18 C19 -161.9(3) . .
C20 K1 C18 C19 -38.6(3) . .
F2 K1 C18 C19 145.1(3) 1_545 .
N4 K1 C18 C19 -79.4(3) . .
F12 K1 C18 C19 -32.4(3) . .
N6 K1 C18 C19 -104.4(3) . .
C36 K1 C18 C19 61.7(3) . .
C35 K1 C18 C19 77.6(3) . .
C30 K1 C18 C19 -122.9(3) . .
F2D K1 C18 C17 -108.8(6) 1_545 .
C31 K1 C18 C17 -13.3(3) . .
F17 K1 C18 C17 -47.9(3) . .
C20 K1 C18 C17 75.4(3) . .
F2 K1 C18 C17 -100.9(3) 1_545 .
N4 K1 C18 C17 34.6(2) . .
F12 K1 C18 C17 81.6(3) . .
N6 K1 C18 C17 9.6(3) . .
C19 K1 C18 C17 114.0(4) . .
C36 K1 C18 C17 175.7(3) . .
C35 K1 C18 C17 -168.4(3) . .
C30 K1 C18 C17 -8.9(4) . .
F2D K1 C18 C21 19.8(7) 1_545 .
C31 K1 C18 C21 115.3(4) . .
F17 K1 C18 C21 80.7(4) . .
C20 K1 C18 C21 -156.0(5) . .
F2 K1 C18 C21 27.7(5) 1_545 .
N4 K1 C18 C21 163.2(5) . .
F12 K1 C18 C21 -149.7(4) . .
N6 K1 C18 C21 138.2(4) . .
C19 K1 C18 C21 -117.4(6) . .
C36 K1 C18 C21 -55.7(5) . .
C35 K1 C18 C21 -39.8(5) . .
C30 K1 C18 C21 119.7(4) . .
C17 C18 C19 C20 0.4(6) . .
C21 C18 C19 C20 -178.8(6) . .
K1 C18 C19 C20 67.3(4) . .
C17 C18 C19 K1 -66.9(4) . .
C21 C18 C19 K1 113.9(6) . .
F2D K1 C19 C20 -152.2(7) 1_545 .
C31 K1 C19 C20 -45.9(4) . .
F17 K1 C19 C20 -91.8(3) . .
F2 K1 C19 C20 -151.8(3) 1_545 .
N4 K1 C19 C20 -37.3(3) . .
F12 K1 C19 C20 34.0(3) . .
N6 K1 C19 C20 -30.1(3) . .
C36 K1 C19 C20 131.8(3) . .
C35 K1 C19 C20 138.3(3) . .
C30 K1 C19 C20 -23.4(5) . .
F2D K1 C19 C18 -42.1(7) 1_545 .
C31 K1 C19 C18 64.2(4) . .
F17 K1 C19 C18 18.3(3) . .
C20 K1 C19 C18 110.1(5) . .
F2 K1 C19 C18 -41.7(4) 1_545 .
N4 K1 C19 C18 72.8(3) . .
F12 K1 C19 C18 144.1(3) . .
N6 K1 C19 C18 80.0(3) . .
C36 K1 C19 C18 -118.2(3) . .
C35 K1 C19 C18 -111.7(3) . .
C30 K1 C19 C18 86.6(4) . .
C18 C19 C20 N4 -1.6(6) . .
K1 C19 C20 N4 76.3(4) . .
C18 C19 C20 C22 -176.6(5) . .
K1 C19 C20 C22 -98.6(5) . .
C18 C19 C20 K1 -77.9(4) . .
C17 N4 C20 C19 2.2(6) . .
Co1 N4 C20 C19 -172.3(4) . .
K1 N4 C20 C19 -79.8(4) . .
C17 N4 C20 C22 177.3(5) . .
Co1 N4 C20 C22 2.8(8) . .
K1 N4 C20 C22 95.3(5) . .
C17 N4 C20 K1 81.9(3) . .
Co1 N4 C20 K1 -92.5(4) . .
F2D K1 C20 C19 32.0(7) 1_545 .
C31 K1 C20 C19 142.3(3) . .
F17 K1 C20 C19 94.0(3) . .
F2 K1 C20 C19 43.0(4) 1_545 .
N4 K1 C20 C19 112.4(5) . .
F12 K1 C20 C19 -134.6(4) . .
N6 K1 C20 C19 150.3(3) . .
C36 K1 C20 C19 -49.0(3) . .
C35 K1 C20 C19 -51.2(4) . .
C30 K1 C20 C19 164.6(3) . .
F2D K1 C20 N4 -80.4(7) 1_545 .
C31 K1 C20 N4 30.0(3) . .
F17 K1 C20 N4 -18.3(3) . .
F2 K1 C20 N4 -69.4(4) 1_545 .
F12 K1 C20 N4 113.1(3) . .
N6 K1 C20 N4 38.0(3) . .
C19 K1 C20 N4 -112.4(5) . .
C36 K1 C20 N4 -161.4(3) . .
C35 K1 C20 N4 -163.6(3) . .
C30 K1 C20 N4 52.3(3) . .
F2D K1 C20 C22 157.4(7) 1_545 .
C31 K1 C20 C22 -92.2(3) . .
F17 K1 C20 C22 -140.5(3) . .
F2 K1 C20 C22 168.4(3) 1_545 .
N4 K1 C20 C22 -122.2(5) . .
F12 K1 C20 C22 -9.1(3) . .
N6 K1 C20 C22 -84.2(3) . .
C19 K1 C20 C22 125.4(5) . .
C36 K1 C20 C22 76.4(3) . .
C35 K1 C20 C22 74.2(4) . .
C30 K1 C20 C22 -69.9(3) . .
C19 C18 C21 F8 107.7(7) . .
C17 C18 C21 F8 -71.3(8) . .
K1 C18 C21 F8 -167.0(4) . .
C19 C18 C21 F7 -131.3(6) . .
C17 C18 C21 F7 49.8(10) . .
K1 C18 C21 F7 -46.0(8) . .
C19 C18 C21 F9 -13.2(9) . .
C17 C18 C21 F9 167.8(6) . .
K1 C18 C21 F9 72.1(6) . .
K1 F12 C22 F11 -142.7(3) . .
K1 F12 C22 F10 104.3(3) . .
K1 F12 C22 C20 -15.5(4) . .
C19 C20 C22 F11 -132.3(6) . .
N4 C20 C22 F11 53.3(8) . .
K1 C20 C22 F11 137.2(4) . .
C19 C20 C22 F10 -10.5(8) . .
N4 C20 C22 F10 175.2(5) . .
K1 C20 C22 F10 -101.0(4) . .
C19 C20 C22 F12 106.5(6) . .
N4 C20 C22 F12 -67.8(6) . .
K1 C20 C22 F12 16.0(4) . .
C27 N5 C23 C24 1.0(8) . .
Co1 N5 C23 C24 -173.1(4) . .
N5 C23 C24 C25 -0.3(8) . .
C23 C24 C25 C26 0.2(8) . .
C24 C25 C26 C27 -0.7(8) . .
C23 N5 C27 C26 -1.5(7) . .
Co1 N5 C27 C26 173.0(3) . .
C23 N5 C27 C28 -178.3(4) . .
Co1 N5 C27 C28 -3.7(5) . .
C25 C26 C27 N5 1.4(7) . .
C25 C26 C27 C28 177.9(5) . .
C31 N6 C28 C29 -3.3(5) . .
Co1 N6 C28 C29 173.8(3) . .
K1 N6 C28 C29 68.2(4) . .
C31 N6 C28 C27 173.4(4) . .
Co1 N6 C28 C27 -9.5(5) . .
K1 N6 C28 C27 -115.2(4) . .
C31 N6 C28 K1 -71.4(3) . .
Co1 N6 C28 K1 105.7(2) . .
N5 C27 C28 N6 8.9(6) . .
C26 C27 C28 N6 -167.7(4) . .
N5 C27 C28 C29 -175.4(5) . .
C26 C27 C28 C29 8.0(8) . .
N5 C27 C28 K1 -65.8(5) . .
C26 C27 C28 K1 117.5(5) . .
F2D K1 C28 N6 41.8(11) 1_545 .
C31 K1 C28 N6 42.5(3) . .
F17 K1 C28 N6 19.8(3) . .
C20 K1 C28 N6 -83.9(3) . .
F2 K1 C28 N6 66.4(3) 1_545 .
N4 K1 C28 N6 -59.5(3) . .
F12 K1 C28 N6 -125.1(3) . .
C19 K1 C28 N6 -81.4(3) . .
C36 K1 C28 N6 178.3(3) . .
C35 K1 C28 N6 145.3(3) . .
C30 K1 C28 N6 82.9(3) . .
F2D K1 C28 C29 -76.3(11) 1_545 .
C31 K1 C28 C29 -75.6(3) . .
F17 K1 C28 C29 -98.3(3) . .
C20 K1 C28 C29 157.9(3) . .
F2 K1 C28 C29 -51.8(3) 1_545 .
N4 K1 C28 C29 -177.6(3) . .
F12 K1 C28 C29 116.8(3) . .
N6 K1 C28 C29 -118.1(4) . .
C19 K1 C28 C29 160.5(3) . .
C36 K1 C28 C29 60.1(4) . .
C35 K1 C28 C29 27.1(3) . .
C30 K1 C28 C29 -35.2(3) . .
F2D K1 C28 C27 147.4(11) 1_545 .
C31 K1 C28 C27 148.1(5) . .
F17 K1 C28 C27 125.4(4) . .
C20 K1 C28 C27 21.7(4) . .
F2 K1 C28 C27 172.0(4) 1_545 .
N4 K1 C28 C27 46.1(4) . .
F12 K1 C28 C27 -19.5(3) . .
N6 K1 C28 C27 105.6(5) . .
C19 K1 C28 C27 24.3(4) . .
C36 K1 C28 C27 -76.1(5) . .
C35 K1 C28 C27 -109.1(4) . .
C30 K1 C28 C27 -171.4(5) . .
N6 C28 C29 C30 3.0(6) . .
C27 C28 C29 C30 -172.9(5) . .
K1 C28 C29 C30 61.0(3) . .
N6 C28 C29 C32 -176.7(5) . .
C27 C28 C29 C32 7.4(9) . .
K1 C28 C29 C32 -118.8(5) . .
N6 C28 C29 K1 -58.0(3) . .
C27 C28 C29 K1 126.1(5) . .
F2D K1 C29 C28 124.5(9) 1_545 .
C31 K1 C29 C28 75.3(3) . .
F17 K1 C29 C28 79.3(3) . .
C20 K1 C29 C28 -22.6(3) . .
F2 K1 C29 C28 135.1(3) 1_545 .
N4 K1 C29 C28 2.3(3) . .
F12 K1 C29 C28 -53.3(3) . .
N6 K1 C29 C28 33.6(2) . .
C19 K1 C29 C28 -24.3(3) . .
C36 K1 C29 C28 -135.5(3) . .
C35 K1 C29 C28 -158.3(3) . .
C30 K1 C29 C28 115.2(4) . .
F2D K1 C29 C30 9.2(9) 1_545 .
C31 K1 C29 C30 -39.9(3) . .
F17 K1 C29 C30 -36.0(3) . .
C20 K1 C29 C30 -137.8(3) . .
F2 K1 C29 C30 19.8(3) 1_545 .
N4 K1 C29 C30 -113.0(3) . .
F12 K1 C29 C30 -168.6(3) . .
N6 K1 C29 C30 -81.7(3) . .
C19 K1 C29 C30 -139.5(3) . .
C36 K1 C29 C30 109.2(3) . .
C35 K1 C29 C30 86.4(3) . .
F2D K1 C29 C32 -106.8(9) 1_545 .
C31 K1 C29 C32 -156.0(5) . .
F17 K1 C29 C32 -152.0(4) . .
C20 K1 C29 C32 106.2(4) . .
F2 K1 C29 C32 -96.2(4) 1_545 .
N4 K1 C29 C32 131.0(4) . .
F12 K1 C29 C32 75.4(4) . .
N6 K1 C29 C32 162.3(5) . .
C19 K1 C29 C32 104.4(4) . .
C36 K1 C29 C32 -6.8(5) . .
C35 K1 C29 C32 -29.6(4) . .
C30 K1 C29 C32 -116.0(6) . .
C28 C29 C30 C31 -1.5(5) . .
C32 C29 C30 C31 178.3(5) . .
K1 C29 C30 C31 65.2(3) . .
C28 C29 C30 K1 -66.7(4) . .
C32 C29 C30 K1 113.1(5) . .
F2D K1 C30 C31 79.6(7) 1_545 .
F17 K1 C30 C31 32.7(3) . .
C20 K1 C30 C31 -58.5(3) . .
F2 K1 C30 C31 91.7(3) 1_545 .
N4 K1 C30 C31 -37.4(3) . .
F12 K1 C30 C31 -97.1(3) . .
N6 K1 C30 C31 -37.3(3) . .
C19 K1 C30 C31 -46.9(4) . .
C36 K1 C30 C31 164.7(3) . .
C35 K1 C30 C31 151.1(3) . .
F2D K1 C30 C29 -172.6(7) 1_545 .
C31 K1 C30 C29 107.9(5) . .
F17 K1 C30 C29 140.5(3) . .
C20 K1 C30 C29 49.4(4) . .
F2 K1 C30 C29 -160.5(3) 1_545 .
N4 K1 C30 C29 70.5(3) . .
F12 K1 C30 C29 10.8(3) . .
N6 K1 C30 C29 70.5(3) . .
C19 K1 C30 C29 60.9(4) . .
C36 K1 C30 C29 -87.5(4) . .
C35 K1 C30 C29 -101.0(3) . .
C29 C30 C31 N6 -0.6(6) . .
K1 C30 C31 N6 80.7(3) . .
C29 C30 C31 C33 -179.4(5) . .
K1 C30 C31 C33 -98.2(5) . .
C29 C30 C31 K1 -81.3(4) . .
C28 N6 C31 C30 2.4(5) . .
Co1 N6 C31 C30 -173.4(4) . .
K1 N6 C31 C30 -84.6(4) . .
C28 N6 C31 C33 -178.7(4) . .
Co1 N6 C31 C33 5.6(8) . .
K1 N6 C31 C33 94.3(4) . .
C28 N6 C31 K1 87.0(3) . .
Co1 N6 C31 K1 -88.7(4) . .
F2D K1 C31 C30 -105.9(7) 1_545 .
F17 K1 C31 C30 -137.1(4) . .
C20 K1 C31 C30 130.5(3) . .
F2 K1 C31 C30 -84.5(3) 1_545 .
N4 K1 C31 C30 143.4(3) . .
F12 K1 C31 C30 85.1(3) . .
N6 K1 C31 C30 112.5(4) . .
C19 K1 C31 C30 149.3(3) . .
C36 K1 C31 C30 -25.9(5) . .
C35 K1 C31 C30 -35.7(4) . .
F2D K1 C31 N6 141.6(7) 1_545 .
F17 K1 C31 N6 110.4(3) . .
C20 K1 C31 N6 18.0(3) . .
F2 K1 C31 N6 163.0(3) 1_545 .
N4 K1 C31 N6 30.9(3) . .
F12 K1 C31 N6 -27.4(3) . .
C19 K1 C31 N6 36.8(4) . .
C36 K1 C31 N6 -138.4(3) . .
C35 K1 C31 N6 -148.2(3) . .
C30 K1 C31 N6 -112.5(4) . .
F2D K1 C31 C33 21.3(8) 1_545 .
F17 K1 C31 C33 -9.9(3) . .
C20 K1 C31 C33 -102.3(3) . .
F2 K1 C31 C33 42.7(3) 1_545 .
N4 K1 C31 C33 -89.4(3) . .
F12 K1 C31 C33 -147.7(3) . .
N6 K1 C31 C33 -120.3(5) . .
C19 K1 C31 C33 -83.5(3) . .
C36 K1 C31 C33 101.4(4) . .
C35 K1 C31 C33 91.6(4) . .
C30 K1 C31 C33 127.2(5) . .
C28 C29 C32 F15 166.4(5) . .
C30 C29 C32 F15 -13.4(7) . .
K1 C29 C32 F15 68.5(5) . .
C28 C29 C32 F13 -71.6(7) . .
C30 C29 C32 F13 108.6(6) . .
K1 C29 C32 F13 -169.5(3) . .
C28 C29 C32 F14 47.1(7) . .
C30 C29 C32 F14 -132.6(5) . .
K1 C29 C32 F14 -50.8(6) . .
K1 F17 C33 F18 -142.5(3) . .
K1 F17 C33 F16 104.5(3) . .
K1 F17 C33 C31 -17.2(4) . .
C30 C31 C33 F18 -128.6(5) . .
N6 C31 C33 F18 52.7(7) . .
K1 C31 C33 F18 138.1(4) . .
C30 C31 C33 F16 -8.8(7) . .
N6 C31 C33 F16 172.4(4) . .
K1 C31 C33 F16 -102.2(4) . .
C30 C31 C33 F17 110.7(6) . .
N6 C31 C33 F17 -68.1(6) . .
K1 C31 C33 F17 17.3(4) . .
C30 C31 C33 K1 93.4(5) . .
N6 C31 C33 K1 -85.4(4) . .
F2D K1 C33 F18 114.0(9) 1_545 .
C31 K1 C33 F18 -87.7(6) . .
F17 K1 C33 F18 73.4(6) . .
C20 K1 C33 F18 -2.0(6) . .
F2 K1 C33 F18 140.3(6) 1_545 .
N4 K1 C33 F18 -0.2(6) . .
F12 K1 C33 F18 -51.2(6) . .
N6 K1 C33 F18 -54.2(5) . .
C19 K1 C33 F18 24.1(6) . .
C36 K1 C33 F18 151.5(5) . .
C35 K1 C33 F18 166.0(5) . .
C30 K1 C33 F18 -116.7(6) . .
F2D K1 C33 F16 -56.7(8) 1_545 .
C31 K1 C33 F16 101.7(5) . .
F17 K1 C33 F16 -97.2(4) . .
C20 K1 C33 F16 -172.7(3) . .
F2 K1 C33 F16 -30.3(3) 1_545 .
N4 K1 C33 F16 -170.8(4) . .
F12 K1 C33 F16 138.2(3) . .
N6 K1 C33 F16 135.1(4) . .
C19 K1 C33 F16 -146.5(3) . .
C36 K1 C33 F16 -19.1(5) . .
C35 K1 C33 F16 -4.7(4) . .
C30 K1 C33 F16 72.7(4) . .
F2D K1 C33 F17 40.5(7) 1_545 .
C31 K1 C33 F17 -161.1(5) . .
C20 K1 C33 F17 -75.5(3) . .
F2 K1 C33 F17 66.8(3) 1_545 .
N4 K1 C33 F17 -73.6(3) . .
F12 K1 C33 F17 -124.6(3) . .
N6 K1 C33 F17 -127.7(3) . .
C19 K1 C33 F17 -49.3(3) . .
C36 K1 C33 F17 78.1(4) . .
C35 K1 C33 F17 92.5(3) . .
C30 K1 C33 F17 169.9(4) . .
F2D K1 C33 C31 -158.4(8) 1_545 .
F17 K1 C33 C31 161.1(5) . .
C20 K1 C33 C31 85.6(3) . .
F2 K1 C33 C31 -132.0(4) 1_545 .
N4 K1 C33 C31 87.5(3) . .
F12 K1 C33 C31 36.5(3) . .
N6 K1 C33 C31 33.4(3) . .
C19 K1 C33 C31 111.8(3) . .
C36 K1 C33 C31 -120.8(4) . .
C35 K1 C33 C31 -106.4(3) . .
C30 K1 C33 C31 -29.0(3) . .
F2D K1 C34 C35 -47.3(6) 1_545 .
C31 K1 C34 C35 -145.5(4) . .
F17 K1 C34 C35 -95.7(4) . .
C20 K1 C34 C35 78.4(4) . .
F2 K1 C34 C35 -70.9(4) 1_545 .
N4 K1 C34 C35 95.3(6) . .
F12 K1 C34 C35 114.3(4) . .
N6 K1 C34 C35 -169.1(4) . .
C19 K1 C34 C35 46.7(4) . .
C36 K1 C34 C35 29.5(4) . .
C30 K1 C34 C35 -153.4(4) . .
F2D K1 C34 C39 -169.2(6) 1_545 .
C31 K1 C34 C39 92.7(4) . .
F17 K1 C34 C39 142.5(3) . .
C20 K1 C34 C39 -43.5(5) . .
F2 K1 C34 C39 167.2(4) 1_545 .
N4 K1 C34 C39 -26.6(7) . .
F12 K1 C34 C39 -7.6(4) . .
N6 K1 C34 C39 69.0(4) . .
C19 K1 C34 C39 -75.1(4) . .
C36 K1 C34 C39 -92.4(4) . .
C35 K1 C34 C39 -121.9(6) . .
C30 K1 C34 C39 84.8(4) . .
F2D K1 C34 C40 70.5(7) 1_545 .
C31 K1 C34 C40 -27.6(5) . .
F17 K1 C34 C40 22.2(6) . .
C20 K1 C34 C40 -163.7(5) . .
F2 K1 C34 C40 46.9(5) 1_545 .
N4 K1 C34 C40 -146.9(5) . .
F12 K1 C34 C40 -127.9(5) . .
N6 K1 C34 C40 -51.2(5) . .
C19 K1 C34 C40 164.6(5) . .
C36 K1 C34 C40 147.3(6) . .
C35 K1 C34 C40 117.8(7) . .
C30 K1 C34 C40 -35.5(5) . .
C39 C34 C35 C36 0.5(9) . .
C40 C34 C35 C36 -177.9(6) . .
K1 C34 C35 C36 -69.4(5) . .
C39 C34 C35 K1 70.0(5) . .
C40 C34 C35 K1 -108.4(6) . .
F2D K1 C35 C36 -105.6(7) 1_545 .
C31 K1 C35 C36 168.7(4) . .
F17 K1 C35 C36 -133.9(4) . .
C20 K1 C35 C36 5.1(5) . .
F2 K1 C35 C36 -135.0(4) 1_545 .
N4 K1 C35 C36 -9.5(6) . .
F12 K1 C35 C36 54.0(4) . .
N6 K1 C35 C36 143.1(4) . .
C19 K1 C35 C36 -15.5(4) . .
C30 K1 C35 C36 153.7(4) . .
F2D K1 C35 C34 128.2(7) 1_545 .
C31 K1 C35 C34 42.6(4) . .
F17 K1 C35 C34 100.0(4) . .
C20 K1 C35 C34 -121.0(4) . .
F2 K1 C35 C34 98.8(4) 1_545 .
N4 K1 C35 C34 -135.6(4) . .
F12 K1 C35 C34 -72.1(4) . .
N6 K1 C35 C34 16.9(5) . .
C19 K1 C35 C34 -141.7(4) . .
C36 K1 C35 C34 -126.1(6) . .
C30 K1 C35 C34 27.6(4) . .
C34 C35 C36 C37 0.5(9) . .
K1 C35 C36 C37 -72.0(5) . .
C34 C35 C36 K1 72.5(6) . .
F2D K1 C36 C35 67.0(7) 1_545 .
C31 K1 C36 C35 -18.9(6) . .
F17 K1 C36 C35 62.9(5) . .
C20 K1 C36 C35 -175.7(4) . .
F2 K1 C36 C35 39.8(4) 1_545 .
N4 K1 C36 C35 174.2(3) . .
F12 K1 C36 C35 -130.2(4) . .
N6 K1 C36 C35 -83.1(6) . .
C19 K1 C36 C35 165.1(4) . .
C30 K1 C36 C35 -32.4(4) . .
F2D K1 C36 C37 -170.1(8) 1_545 .
C31 K1 C36 C37 104.0(5) . .
F17 K1 C36 C37 -174.2(3) . .
C20 K1 C36 C37 -52.8(4) . .
F2 K1 C36 C37 162.7(4) 1_545 .
N4 K1 C36 C37 -62.9(4) . .
F12 K1 C36 C37 -7.3(4) . .
N6 K1 C36 C37 39.8(7) . .
C19 K1 C36 C37 -72.0(4) . .
C35 K1 C36 C37 122.9(6) . .
C30 K1 C36 C37 90.5(4) . .
C35 C36 C37 C38 -1.2(9) . .
K1 C36 C37 C38 -71.9(5) . .
C35 C36 C37 K1 70.7(5) . .
F2D K1 C37 C38 133.2(8) 1_545 .
C31 K1 C37 C38 4.3(6) . .
F17 K1 C37 C38 135.7(5) . .
C20 K1 C37 C38 -108.3(4) . .
F2 K1 C37 C38 105.6(4) 1_545 .
N4 K1 C37 C38 -107.9(4) . .
F12 K1 C37 C38 -64.4(4) . .
N6 K1 C37 C38 -38.0(5) . .
C19 K1 C37 C38 -132.7(4) . .
C36 K1 C37 C38 123.4(6) . .
C35 K1 C37 C38 92.4(5) . .
C30 K1 C37 C38 16.1(5) . .
F2D K1 C37 C36 9.8(8) 1_545 .
C31 K1 C37 C36 -119.1(4) . .
F17 K1 C37 C36 12.3(7) . .
C20 K1 C37 C36 128.3(4) . .
F2 K1 C37 C36 -17.8(5) 1_545 .
N4 K1 C37 C36 128.7(4) . .
F12 K1 C37 C36 172.2(4) . .
N6 K1 C37 C36 -161.4(4) . .
C19 K1 C37 C36 103.9(4) . .
C35 K1 C37 C36 -30.9(4) . .
C30 K1 C37 C36 -107.3(4) . .
C36 C37 C38 C39 0.8(9) . .
K1 C37 C38 C39 -66.8(5) . .
C36 C37 C38 K1 67.6(5) . .
F2D K1 C38 C37 -53.2(8) 1_545 .
C31 K1 C38 C37 -177.2(4) . .
F17 K1 C38 C37 -126.7(5) . .
C20 K1 C38 C37 71.4(4) . .
F2 K1 C38 C37 -82.3(4) 1_545 .
N4 K1 C38 C37 82.8(4) . .
F12 K1 C38 C37 105.4(4) . .
N6 K1 C38 C37 152.5(4) . .
C19 K1 C38 C37 45.8(4) . .
C36 K1 C38 C37 -31.2(4) . .
C35 K1 C38 C37 -64.9(4) . .
C30 K1 C38 C37 -166.4(4) . .
F2D K1 C38 C39 73.6(7) 1_545 .
C31 K1 C38 C39 -50.5(4) . .
F17 K1 C38 C39 0.1(7) . .
C20 K1 C38 C39 -161.9(4) . .
F2 K1 C38 C39 44.4(4) 1_545 .
N4 K1 C38 C39 -150.4(3) . .
F12 K1 C38 C39 -127.9(4) . .
N6 K1 C38 C39 -80.8(4) . .
C19 K1 C38 C39 172.5(4) . .
C36 K1 C38 C39 95.5(4) . .
C35 K1 C38 C39 61.9(4) . .
C30 K1 C38 C39 -39.7(4) . .
C37 C38 C39 C34 0.2(9) . .
K1 C38 C39 C34 -63.5(5) . .
C37 C38 C39 K1 63.8(5) . .
C35 C34 C39 C38 -0.9(9) . .
C40 C34 C39 C38 177.5(6) . .
K1 C34 C39 C38 64.5(5) . .
C35 C34 C39 K1 -65.4(5) . .
C40 C34 C39 K1 113.0(6) . .
F2D K1 C39 C38 -115.7(6) 1_545 .
C31 K1 C39 C38 137.8(4) . .
F17 K1 C39 C38 -180.0(3) . .
C20 K1 C39 C38 20.1(4) . .
F2 K1 C39 C38 -139.0(4) 1_545 .
N4 K1 C39 C38 39.8(4) . .
F12 K1 C39 C38 45.3(4) . .
N6 K1 C39 C38 110.3(4) . .
C19 K1 C39 C38 -8.4(4) . .
C36 K1 C39 C38 -62.2(4) . .
C35 K1 C39 C38 -95.6(4) . .
C30 K1 C39 C38 140.7(4) . .
F2D K1 C39 C34 11.4(7) 1_545 .
C31 K1 C39 C34 -95.2(4) . .
F17 K1 C39 C34 -52.9(4) . .
C20 K1 C39 C34 147.2(4) . .
F2 K1 C39 C34 -12.0(4) 1_545 .
N4 K1 C39 C34 166.8(3) . .
F12 K1 C39 C34 172.3(4) . .
N6 K1 C39 C34 -122.7(4) . .
C19 K1 C39 C34 118.7(4) . .
C36 K1 C39 C34 64.8(4) . .
C35 K1 C39 C34 31.5(4) . .
C30 K1 C39 C34 -92.3(4) . .
C6S C1S C2S C3S 0.0 . .
C7S C1S C2S C3S 179(2) . .
C1S C2S C3S C4S 0.0 . .
C2S C3S C4S C5S 0.0 . .
C3S C4S C5S C6S 0.0 . .
C4S C5S C6S C1S 0.0 . .
C2S C1S C6S C5S 0.0 . .
C7S C1S C6S C5S -179(2) . .
